data_1564348
loop_
_publ_author_name
'Taniguchi, Yoshimasa'
'Miwa, Mayuka'
'Kitada, Naoki'

_publ_section_title
;
 Crystalline sponge X-ray analysis coupled with supercritical fluid
 chromatography: a novel analytical platform for the rapid separation,
 isolation, and characterization of analytes.
;
_journal_issue 17
_journal_name_full 'The Analyst'
_journal_page_first 5230
_journal_page_last 5235
_journal_paper_doi 10.1039/d1an00948f
_journal_volume 146
_journal_year 2021
_chemical_absolute_configuration rmad
_chemical_formula_moiety
;
(C46 H38 Co2 N6 O6), (C14 H14 O2), 2(N O3), 0.35(C2 H3 N), 0.868(O)
;
_chemical_formula_sum 'C60.7 H53.05 Co2 N8.35 O14.87'
_chemical_formula_weight 1255.28
_space_group_crystal_system monoclinic
_space_group_IT_number 4
_space_group_name_Hall 'P 2yb'
_space_group_name_H-M_alt 'P 1 21 1'
_atom_sites_solution_hydrogens mixed
_audit_creation_method SHELXL-2018/3
_audit_update_record
;
2021-02-11 deposited with the CCDC.	2021-02-11 downloaded from the CCDC.
;
_cell_angle_alpha 90
_cell_angle_beta 91.1810(10)
_cell_angle_gamma 90
_cell_formula_units_Z 2
_cell_length_a 10.19210(10)
_cell_length_b 24.8616(3)
_cell_length_c 11.44350(10)
_cell_measurement_reflns_used 21532
_cell_measurement_temperature 100.00(10)
_cell_measurement_theta_max 72.1130
_cell_measurement_theta_min 3.5490
_cell_volume 2899.07(5)
_computing_cell_refinement 'CrysAlisPro 1.171.40.82a (Rigaku OD, 2020)'
_computing_data_collection 'CrysAlisPro 1.171.40.82a (Rigaku OD, 2020)'
_computing_data_reduction 'CrysAlisPro 1.171.40.82a (Rigaku OD, 2020)'
_computing_molecular_graphics 'shelXle (Hubschle et al., 2011)'
_computing_publication_material 'SHELXL-2018/3 (Sheldrick, 2018)'
_computing_structure_refinement 'SHELXL-2018/3 (Sheldrick, 2018)'
_computing_structure_solution 'SHELXT 2018/2 (Sheldrick, 2018)'
_diffrn_ambient_temperature 100.00(10)
_diffrn_detector_area_resol_mean 10.0000
_diffrn_measured_fraction_theta_full 1.000
_diffrn_measured_fraction_theta_max 0.968
_diffrn_measurement_device_type 'XtaLAB Synergy R, HyPix'
_diffrn_measurement_method '\w scans'
_diffrn_radiation_type CuK\a
_diffrn_radiation_wavelength 1.54184
_diffrn_reflns_av_R_equivalents 0.0421
_diffrn_reflns_av_unetI/netI 0.0277
_diffrn_reflns_Laue_measured_fraction_full 1.000
_diffrn_reflns_Laue_measured_fraction_max 0.968
_diffrn_reflns_limit_h_max 12
_diffrn_reflns_limit_h_min -12
_diffrn_reflns_limit_k_max 30
_diffrn_reflns_limit_k_min -30
_diffrn_reflns_limit_l_max 14
_diffrn_reflns_limit_l_min -14
_diffrn_reflns_number 55500
_diffrn_reflns_point_group_measured_fraction_full 0.999
_diffrn_reflns_point_group_measured_fraction_max 0.955
_diffrn_reflns_theta_full 67.684
_diffrn_reflns_theta_max 75.039
_diffrn_reflns_theta_min 3.556
_diffrn_source 'Rotating-anode X-ray tube'
_exptl_absorpt_coefficient_mu 5.123
_exptl_absorpt_correction_T_max 0.895
_exptl_absorpt_correction_T_min 0.577
_exptl_absorpt_correction_type gaussian
_exptl_absorpt_process_details
;
CrysAlisPro 1.171.40.82a (Rigaku Oxford Diffraction, 2020)
Numerical absorption correction based on gaussian integration over
a multifaceted crystal model
Empirical absorption correction using spherical harmonics,
implemented in SCALE3 ABSPACK scaling algorithm.
;
_exptl_crystal_colour red
_exptl_crystal_density_diffrn 1.438
_exptl_crystal_description block
_exptl_crystal_F_000 1297
_exptl_crystal_size_max 0.135
_exptl_crystal_size_mid 0.071
_exptl_crystal_size_min 0.056
_refine_diff_density_max 2.163
_refine_diff_density_min -0.532
_refine_diff_density_rms 0.115
_refine_ls_abs_structure_details
;
 Flack x determined using 4736 quotients [(I+)-(I-)]/[(I+)+(I-)]
 (Parsons, Flack and Wagner, Acta Cryst. B69 (2013) 249-259).
;
_refine_ls_abs_structure_Flack 0.014(2)
_refine_ls_extinction_method none
_refine_ls_goodness_of_fit_ref 1.168
_refine_ls_hydrogen_treatment mixed
_refine_ls_matrix_type full
_refine_ls_number_parameters 967
_refine_ls_number_reflns 11415
_refine_ls_number_restraints 1209
_refine_ls_restrained_S_all 1.131
_refine_ls_R_factor_all 0.0702
_refine_ls_R_factor_gt 0.0693
_refine_ls_shift/su_max 0.000
_refine_ls_shift/su_mean 0.000
_refine_ls_structure_factor_coef Fsqd
_refine_ls_weighting_details 'w=1/[\s^2^(Fo^2^)+(0.1002P)^2^+4.9723P] where P=(Fo^2^+2Fc^2^)/3'
_refine_ls_weighting_scheme calc
_refine_ls_wR_factor_gt 0.1873
_refine_ls_wR_factor_ref 0.1880
_reflns_Friedel_coverage 0.926
_reflns_Friedel_fraction_full 0.998
_reflns_Friedel_fraction_max 0.941
_reflns_number_gt 11236
_reflns_number_total 11415
_reflns_threshold_expression 'I > 2\s(I)'
_cod_data_source_file d1an00948f1.cif
_cod_data_source_block 6a@3S
_cod_depositor_comments 'Adding full bibliography for 1564341--1564354.cif.'
_cod_original_sg_symbol_H-M 'P 21'
_cod_original_formula_sum 'C60.70 H53.05 Co2 N8.35 O14.87'
_cod_database_code 1564348
_shelx_shelxl_version_number 2018/3
_shelx_space_group_comment
;
The symmetry employed for this shelxl refinement is uniquely defined
by the following loop, which should always be used as a source of
symmetry information in preference to the above space-group names.
They are only intended as comments.
;
_shelx_estimated_absorpt_t_min 0.545
_shelx_estimated_absorpt_t_max 0.762

loop_
_space_group_symop_operation_xyz
'x, y, z'
'-x, y+1/2, -z'

loop_
_atom_site_label
_atom_site_type_symbol
_atom_site_fract_x
_atom_site_fract_y
_atom_site_fract_z
_atom_site_U_iso_or_equiv
_atom_site_adp_type
_atom_site_occupancy
_atom_site_site_symmetry_order
_atom_site_calc_flag
_atom_site_refinement_flags_posn
_atom_site_refinement_flags_adp
_atom_site_refinement_flags_occupancy
_atom_site_disorder_assembly
_atom_site_disorder_group
N1 N 0.4695(6) 0.6298(3) 0.3306(5) 0.0270(12) Uani 1 1 d . . . . .
C3 C 0.3519(7) 0.6421(5) 0.1468(7) 0.045(2) Uani 1 1 d . . . . .
H3 H 0.270183 0.647400 0.106932 0.055 Uiso 1 1 calc R U . . .
C2 C 0.3576(8) 0.6394(5) 0.2662(8) 0.050(3) Uani 1 1 d . . . . .
H2 H 0.278361 0.644492 0.307087 0.060 Uiso 1 1 calc R U . . .
C4 C 0.4685(7) 0.6371(3) 0.0834(6) 0.0286(14) Uani 1 1 d . . . . .
C5 C 0.5804(8) 0.6292(6) 0.1482(7) 0.055(3) Uani 1 1 d . . . . .
H5 H 0.662235 0.626475 0.110471 0.066 Uiso 1 1 calc R U . . .
C7 C 0.4683(7) 0.6395(3) -0.0460(6) 0.0252(14) Uani 1 1 d . . . . .
C6 C 0.5758(9) 0.6253(6) 0.2676(7) 0.055(3) Uani 1 1 d . . . . .
H6 H 0.656272 0.618712 0.308463 0.066 Uiso 1 1 calc R U . . .
C8 C 0.3531(7) 0.6328(4) -0.1121(6) 0.0367(17) Uani 1 1 d . . . . .
H8 H 0.271521 0.628434 -0.074650 0.044 Uiso 1 1 calc R U . . .
C9 C 0.3586(7) 0.6326(4) -0.2328(6) 0.0373(18) Uani 1 1 d . . . . .
H9 H 0.279046 0.628133 -0.276442 0.045 Uiso 1 1 calc R U . . .
N10 N 0.4697(6) 0.6385(2) -0.2912(5) 0.0229(11) Uani 1 1 d . . . . .
C11 C 0.5784(7) 0.6481(4) -0.2279(7) 0.0325(17) Uani 1 1 d . . . . .
H11 H 0.657725 0.654383 -0.267821 0.039 Uiso 1 1 calc R U . . .
C12 C 0.5817(8) 0.6495(4) -0.1069(7) 0.0353(17) Uani 1 1 d . . . . .
H12 H 0.661424 0.657326 -0.065834 0.042 Uiso 1 1 calc R U . . .
N13 N -0.0272(5) 0.5444(3) 0.3569(5) 0.0249(11) Uani 1 1 d . . . . .
C15 C -0.1415(7) 0.5298(4) 0.1749(7) 0.0380(19) Uani 1 1 d . . . . .
H15 H -0.222504 0.521641 0.136290 0.046 Uiso 1 1 calc R U . . .
C14 C -0.1348(7) 0.5328(3) 0.2934(6) 0.0318(16) Uani 1 1 d . . . . .
H14 H -0.213162 0.526088 0.334503 0.038 Uiso 1 1 calc R U . . .
C17 C 0.0840(8) 0.5474(6) 0.1744(7) 0.052(3) Uani 1 1 d . . . . .
H17 H 0.164831 0.551135 0.135240 0.062 Uiso 1 1 calc R U . . .
C16 C -0.0297(7) 0.5387(3) 0.1103(6) 0.0289(15) Uani 1 1 d . . . . .
C18 C 0.0824(8) 0.5507(6) 0.2931(7) 0.052(3) Uani 1 1 d . . . . .
H18 H 0.162857 0.557748 0.333686 0.062 Uiso 1 1 calc R U . . .
C19 C -0.0314(7) 0.5392(3) -0.0184(6) 0.0271(14) Uani 1 1 d . . . . .
C20 C -0.1429(7) 0.5525(4) -0.0835(6) 0.0374(18) Uani 1 1 d . . . . .
H20 H -0.222881 0.559929 -0.045452 0.045 Uiso 1 1 calc R U . . .
C21 C -0.1375(7) 0.5549(4) -0.2053(6) 0.0347(17) Uani 1 1 d . . . . .
H21 H -0.214862 0.564450 -0.248242 0.042 Uiso 1 1 calc R U . . .
N22 N -0.0297(6) 0.5446(3) -0.2635(5) 0.0259(12) Uani 1 1 d . . . . .
C23 C 0.0775(8) 0.5300(4) -0.2016(7) 0.0376(19) Uani 1 1 d . . . . .
H23 H 0.155039 0.521841 -0.242617 0.045 Uiso 1 1 calc R U . . .
C24 C 0.0810(8) 0.5263(4) -0.0804(7) 0.040(2) Uani 1 1 d . . . . .
H24 H 0.158780 0.515131 -0.040207 0.048 Uiso 1 1 calc R U . . .
N25 N -0.1124(5) 0.4704(2) 0.5432(5) 0.0228(11) Uani 1 1 d . . . . .
C26 C -0.2350(7) 0.4606(3) 0.5767(8) 0.0330(17) Uani 1 1 d . . . . .
H26 H -0.284239 0.489718 0.607103 0.040 Uiso 1 1 calc R U . . .
C27 C -0.2945(7) 0.4108(3) 0.5698(8) 0.0348(18) Uani 1 1 d . . . . .
H27 H -0.382155 0.406195 0.594663 0.042 Uiso 1 1 calc R U . . .
C28 C -0.2252(7) 0.3676(3) 0.5263(7) 0.0287(15) Uani 1 1 d . . . . .
C29 C -0.0956(8) 0.3782(3) 0.4918(9) 0.044(2) Uani 1 1 d . . . . .
H29 H -0.043835 0.350133 0.460554 0.053 Uiso 1 1 calc R U . . .
C30 C -0.0443(7) 0.4288(3) 0.5032(8) 0.0371(19) Uani 1 1 d . . . . .
H30 H 0.044131 0.434456 0.481651 0.045 Uiso 1 1 calc R U . . .
C31 C -0.2838(7) 0.3131(3) 0.5151(7) 0.0256(14) Uani 1 1 d . . . . .
C32 C -0.4165(8) 0.3059(3) 0.5062(11) 0.052(3) Uani 1 1 d . . . . .
H32 H -0.473973 0.336010 0.506628 0.063 Uiso 1 1 calc R U . . .
C33 C -0.4675(8) 0.2529(3) 0.4963(11) 0.049(2) Uani 1 1 d . . . . .
H33 H -0.559961 0.248090 0.491917 0.058 Uiso 1 1 calc R U . . .
N34 N -0.3904(6) 0.2099(2) 0.4929(5) 0.0247(12) Uani 1 1 d . . . . .
C35 C -0.2619(8) 0.2180(3) 0.5022(12) 0.055(3) Uani 1 1 d . . . . .
H35 H -0.205379 0.187613 0.501477 0.066 Uiso 1 1 calc R U . . .
C36 C -0.2066(8) 0.2683(4) 0.5129(12) 0.062(3) Uani 1 1 d . . . . .
H36 H -0.113917 0.271848 0.518816 0.074 Uiso 1 1 calc R U . . .
C37 C 0.8982(8) 0.7043(3) 0.4383(9) 0.043(2) Uani 1 1 d . . . . .
C38 C 0.9509(12) 0.6878(5) 0.3366(11) 0.066(3) Uani 1 1 d . . . . .
H38 H 0.980722 0.651787 0.329531 0.079 Uiso 1 1 calc R U . . .
C39 C 0.9626(18) 0.7234(7) 0.2403(14) 0.100(6) Uani 1 1 d . . . . .
H39 H 0.998418 0.711632 0.168681 0.120 Uiso 1 1 calc R U . . .
C40 C 0.921(2) 0.7752(8) 0.2540(19) 0.116(7) Uani 1 1 d . . . . .
H40 H 0.932275 0.800074 0.192092 0.139 Uiso 1 1 calc R U . . .
C41 C 0.8635(16) 0.7920(6) 0.3519(18) 0.094(5) Uani 1 1 d . . . . .
H41 H 0.831200 0.827731 0.356270 0.113 Uiso 1 1 calc R U . . .
C42 C 0.8508(10) 0.7578(4) 0.4470(13) 0.062(3) Uani 1 1 d . . . . .
H42 H 0.811131 0.770061 0.516556 0.075 Uiso 1 1 calc R U . . .
C43 C 0.8849(6) 0.6683(3) 0.5424(7) 0.0290(15) Uani 1 1 d . . . . .
H43 H 0.873636 0.691178 0.613403 0.035 Uiso 1 1 calc R U . . .
O44 O 0.9990(5) 0.6357(2) 0.5591(5) 0.0316(11) Uani 1 1 d D . . . .
H44 H 1.044(8) 0.647(4) 0.617(5) 0.038 Uiso 1 1 d D U . . .
C45 C 0.7653(6) 0.6311(3) 0.5287(5) 0.0194(12) Uani 1 1 d . . . . .
O46 O 0.6573(4) 0.65510(19) 0.5171(4) 0.0228(9) Uani 1 1 d . . . . .
O47 O 0.7808(4) 0.58157(19) 0.5309(4) 0.0222(9) Uani 1 1 d . . . . .
C48 C 0.4036(7) 0.4821(3) 0.6606(7) 0.0304(15) Uani 1 1 d . . . . .
C49 C 0.3405(8) 0.4324(4) 0.6754(10) 0.046(2) Uani 1 1 d . . . . .
H49 H 0.295262 0.415903 0.611469 0.056 Uiso 1 1 calc R U . . .
C50 C 0.3449(11) 0.4077(5) 0.7836(12) 0.068(3) Uani 1 1 d . . . . .
H50 H 0.300793 0.374427 0.793606 0.082 Uiso 1 1 calc R U . . .
C51 C 0.4117(11) 0.4303(5) 0.8777(11) 0.067(3) Uani 1 1 d . . . . .
H51 H 0.413215 0.412802 0.951465 0.081 Uiso 1 1 calc R U . . .
C52 C 0.4758(11) 0.4782(5) 0.8636(9) 0.055(3) Uani 1 1 d . . . . .
H52 H 0.522559 0.493896 0.927582 0.066 Uiso 1 1 calc R U . . .
C53 C 0.4725(8) 0.5037(3) 0.7555(8) 0.0386(18) Uani 1 1 d . . . . .
H53 H 0.518312 0.536685 0.746353 0.046 Uiso 1 1 calc R U . . .
C54 C 0.3913(6) 0.5113(3) 0.5449(6) 0.0269(14) Uani 1 1 d . . . . .
H54 H 0.384267 0.483615 0.481618 0.032 Uiso 1 1 calc R U . . .
O55 O 0.5039(5) 0.5434(2) 0.5237(4) 0.0263(10) Uani 1 1 d D . . . .
H55 H 0.518(9) 0.538(4) 0.451(3) 0.032 Uiso 1 1 d D U . . .
C56 C 0.2676(6) 0.5463(3) 0.5382(5) 0.0220(13) Uani 1 1 d . . . . .
O57 O 0.2818(4) 0.59621(19) 0.5213(4) 0.0232(10) Uani 1 1 d . . . . .
O58 O 0.1600(4) 0.52284(19) 0.5501(4) 0.0228(9) Uani 1 1 d . . . . .
N301 N 0.4927(8) 0.4932(4) 0.2463(7) 0.056(2) Uani 1 1 d D . . . .
O302 O 0.3779(8) 0.5057(6) 0.2644(9) 0.097(4) Uani 1 1 d D . . . .
O303 O 0.5286(10) 0.4853(5) 0.1460(8) 0.095(4) Uani 1 1 d D . . . .
O304 O 0.5766(6) 0.4916(3) 0.3307(6) 0.0492(16) Uani 1 1 d D . . . .
N401 N 0.9981(10) 0.6774(5) 0.8549(10) 0.059(3) Uani 0.784(10) 1 d D . P A 1
O402 O 0.8799(12) 0.6848(10) 0.8303(13) 0.082(4) Uani 0.784(10) 1 d D . P A 1
O403 O 1.0769(8) 0.6696(6) 0.7747(10) 0.060(3) Uani 0.784(10) 1 d D . P A 1
O404 O 1.0411(11) 0.6740(6) 0.9582(10) 0.078(3) Uani 0.784(10) 1 d D . P A 1
N501 N 0.943(3) 0.6804(18) 0.972(3) 0.059(3) Uani 0.216(10) 1 d D . P A 2
O502 O 0.902(6) 0.688(4) 0.870(4) 0.082(4) Uani 0.216(10) 1 d D . P A 2
O503 O 0.866(2) 0.6681(16) 1.049(2) 0.060(3) Uani 0.216(10) 1 d D . P A 2
O504 O 1.064(3) 0.688(2) 0.998(4) 0.078(3) Uani 0.216(10) 1 d D . P A 2
O505 O 1.092(4) 0.6910(18) 0.712(3) 0.056(10) Uani 0.216(10) 1 d . . P A 2
C101 C 0.788(2) 0.3797(8) 0.0847(18) 0.097(5) Uani 0.657(12) 1 d D U P B 1
C102 C 0.780(2) 0.3992(8) -0.0271(19) 0.096(5) Uani 0.657(12) 1 d D U P B 1
H102 H 0.696066 0.407867 -0.060055 0.115 Uiso 0.657(12) 1 calc R U P B 1
C103 C 0.891(2) 0.4067(10) -0.093(2) 0.109(6) Uani 0.657(12) 1 d D U P B 1
H103 H 0.884244 0.420662 -0.170278 0.131 Uiso 0.657(12) 1 calc R U P B 1
C104 C 1.012(2) 0.3935(11) -0.045(2) 0.113(6) Uani 0.657(12) 1 d D U P B 1
H104 H 1.088224 0.398058 -0.089650 0.136 Uiso 0.657(12) 1 calc R U P B 1
C105 C 1.022(2) 0.3739(12) 0.066(2) 0.120(6) Uani 0.657(12) 1 d D U P B 1
H105 H 1.105009 0.361875 0.095840 0.144 Uiso 0.657(12) 1 calc R U P B 1
C106 C 0.913(2) 0.3716(11) 0.135(2) 0.112(6) Uani 0.657(12) 1 d D U P B 1
H106 H 0.922659 0.364519 0.216632 0.134 Uiso 0.657(12) 1 calc R U P B 1
C107 C 0.665(3) 0.3689(7) 0.1493(18) 0.089(5) Uani 0.657(12) 1 d D U P B 1
H107 H 0.591861 0.390227 0.113303 0.106 Uiso 0.657(12) 1 calc R U P B 1
O108 O 0.6814(18) 0.3833(6) 0.2642(14) 0.093(5) Uani 0.657(12) 1 d D U P B 1
H108 H 0.611888 0.377012 0.299962 0.140 Uiso 0.657(12) 1 calc R U P B 1
C109 C 0.630(3) 0.3063(7) 0.143(2) 0.094(5) Uani 0.657(12) 1 d D U P B 1
H109 H 0.707272 0.284229 0.168326 0.113 Uiso 0.657(12) 1 calc R U P B 1
O110 O 0.523(2) 0.3002(7) 0.2275(17) 0.113(6) Uani 0.657(12) 1 d D U P B 1
H110 H 0.457513 0.286441 0.193751 0.170 Uiso 0.657(12) 1 calc R U P B 1
C111 C 0.585(2) 0.2906(6) 0.024(2) 0.095(5) Uani 0.657(12) 1 d D U P B 1
C112 C 0.454(2) 0.2874(9) -0.002(2) 0.097(5) Uani 0.657(12) 1 d D U P B 1
H112 H 0.397619 0.297497 0.059932 0.116 Uiso 0.657(12) 1 calc R U P B 1
C113 C 0.391(3) 0.2718(10) -0.103(2) 0.105(6) Uani 0.657(12) 1 d D U P B 1
H113 H 0.300321 0.263988 -0.109398 0.126 Uiso 0.657(12) 1 calc R U P B 1
C114 C 0.477(3) 0.2687(10) -0.195(2) 0.107(6) Uani 0.657(12) 1 d D U P B 1
H114 H 0.439921 0.265564 -0.271802 0.129 Uiso 0.657(12) 1 calc R U P B 1
C115 C 0.610(3) 0.2698(9) -0.1829(19) 0.097(5) Uani 0.657(12) 1 d D U P B 1
H115 H 0.664927 0.264702 -0.248150 0.116 Uiso 0.657(12) 1 calc R U P B 1
C116 C 0.663(3) 0.2787(10) -0.072(2) 0.106(5) Uani 0.657(12) 1 d D U P B 1
H116 H 0.755349 0.276605 -0.060882 0.128 Uiso 0.657(12) 1 calc R U P B 1
O117 O 0.257(3) 0.2855(12) 0.264(3) 0.170(12) Uani 0.657(12) 1 d . . P B 1
Co1 Co 0.46751(9) 0.63005(4) 0.51853(9) 0.0181(2) Uani 1 1 d . . . . .
Co2 Co -0.03084(9) 0.54918(4) 0.54524(9) 0.0185(2) Uani 1 1 d . . . . .
C201 C 0.858(6) 0.3681(17) 0.034(4) 0.179(11) Uani 0.343(12) 1 d D U P B 2
C202 C 0.773(6) 0.3979(19) -0.034(4) 0.179(11) Uani 0.343(12) 1 d D U P B 2
H202 H 0.687130 0.403876 -0.004812 0.215 Uiso 0.343(12) 1 calc R U P B 2
C203 C 0.801(7) 0.420(2) -0.141(5) 0.179(11) Uani 0.343(12) 1 d D U P B 2
H203 H 0.741069 0.442177 -0.182853 0.215 Uiso 0.343(12) 1 calc R U P B 2
C204 C 0.922(7) 0.407(2) -0.182(4) 0.180(11) Uani 0.343(12) 1 d D U P B 2
H204 H 0.942303 0.416494 -0.260155 0.216 Uiso 0.343(12) 1 calc R U P B 2
C205 C 1.017(6) 0.380(2) -0.117(5) 0.180(11) Uani 0.343(12) 1 d D U P B 2
H205 H 1.101942 0.374215 -0.146181 0.216 Uiso 0.343(12) 1 calc R U P B 2
C206 C 0.984(6) 0.363(2) -0.006(5) 0.179(11) Uani 0.343(12) 1 d D U P B 2
H206 H 1.049856 0.347165 0.042417 0.215 Uiso 0.343(12) 1 calc R U P B 2
C207 C 0.802(6) 0.3447(18) 0.141(4) 0.179(11) Uani 0.343(12) 1 d D U P B 2
H207 H 0.734902 0.370389 0.170986 0.215 Uiso 0.343(12) 1 calc R U P B 2
O208 O 0.897(6) 0.3377(17) 0.226(4) 0.182(12) Uani 0.343(12) 1 d D U P B 2
H208 H 0.863562 0.323780 0.285738 0.272 Uiso 0.343(12) 1 calc R U P B 2
C209 C 0.731(6) 0.2893(17) 0.114(4) 0.178(11) Uani 0.343(12) 1 d D U P B 2
H209 H 0.792046 0.266212 0.069085 0.213 Uiso 0.343(12) 1 calc R U P B 2
O210 O 0.722(6) 0.2672(17) 0.233(4) 0.180(12) Uani 0.343(12) 1 d D U P B 2
H210 H 0.643424 0.261203 0.248207 0.270 Uiso 0.343(12) 1 calc R U P B 2
C211 C 0.598(5) 0.2850(13) 0.060(4) 0.178(11) Uani 0.343(12) 1 d D U P B 2
C212 C 0.490(6) 0.2846(19) 0.131(4) 0.178(11) Uani 0.343(12) 1 d D U P B 2
H212 H 0.507734 0.288112 0.212219 0.214 Uiso 0.343(12) 1 calc R U P B 2
C213 C 0.360(5) 0.280(2) 0.097(5) 0.178(11) Uani 0.343(12) 1 d D U P B 2
H213 H 0.290163 0.280619 0.149909 0.214 Uiso 0.343(12) 1 calc R U P B 2
C214 C 0.342(6) 0.273(2) -0.022(5) 0.177(11) Uani 0.343(12) 1 d D U P B 2
H214 H 0.257218 0.262756 -0.051041 0.213 Uiso 0.343(12) 1 calc R U P B 2
C215 C 0.441(6) 0.280(3) -0.101(4) 0.177(11) Uani 0.343(12) 1 d D U P B 2
H215 H 0.422204 0.285847 -0.182087 0.212 Uiso 0.343(12) 1 calc R U P B 2
C216 C 0.567(6) 0.279(2) -0.058(4) 0.178(11) Uani 0.343(12) 1 d D U P B 2
H216 H 0.636662 0.273525 -0.110714 0.213 Uiso 0.343(12) 1 calc R U P B 2
N601 N 0.280(3) 0.3763(13) 0.404(2) 0.057(7) Uani 0.35 1 d D U P . .
C602 C 0.246(3) 0.3941(16) 0.331(4) 0.086(13) Uani 0.35 1 d D U P . .
C603 C 0.180(8) 0.410(2) 0.216(5) 0.17(3) Uani 0.35 1 d D U P . .
H60A H 0.235299 0.398946 0.151438 0.262 Uiso 0.35 1 calc R U P . .
H60B H 0.166937 0.448849 0.214195 0.262 Uiso 0.35 1 calc R U P . .
H60C H 0.094722 0.391713 0.209194 0.262 Uiso 0.35 1 calc R U P . .

loop_
_atom_site_aniso_label
_atom_site_aniso_U_11
_atom_site_aniso_U_22
_atom_site_aniso_U_33
_atom_site_aniso_U_23
_atom_site_aniso_U_13
_atom_site_aniso_U_12
N1 0.022(3) 0.024(3) 0.034(3) -0.001(3) -0.004(2) -0.003(2)
C3 0.017(3) 0.082(7) 0.038(4) 0.004(4) -0.002(3) -0.005(4)
C2 0.019(4) 0.093(8) 0.037(4) 0.004(5) 0.001(3) -0.005(4)
C4 0.030(4) 0.033(4) 0.023(3) -0.001(3) -0.001(3) -0.001(3)
C5 0.028(4) 0.112(9) 0.025(4) -0.006(5) 0.002(3) 0.008(5)
C7 0.024(3) 0.028(4) 0.024(3) -0.001(3) -0.002(2) 0.003(3)
C6 0.033(4) 0.106(9) 0.025(4) -0.004(5) -0.006(3) 0.019(5)
C8 0.021(3) 0.061(5) 0.029(4) -0.005(4) 0.001(3) 0.008(4)
C9 0.019(3) 0.066(5) 0.027(3) -0.004(4) 0.001(3) 0.010(4)
N10 0.024(3) 0.028(3) 0.017(2) -0.002(2) 0.001(2) 0.003(2)
C11 0.018(3) 0.051(5) 0.028(4) 0.001(3) 0.000(3) -0.003(3)
C12 0.030(4) 0.052(5) 0.024(4) -0.001(3) -0.002(3) -0.007(3)
N13 0.013(2) 0.031(3) 0.031(3) 0.001(3) -0.001(2) -0.001(2)
C15 0.018(3) 0.069(6) 0.028(4) -0.001(3) -0.001(3) -0.004(3)
C14 0.019(3) 0.053(5) 0.024(3) 0.000(3) 0.002(3) -0.003(3)
C17 0.021(4) 0.109(9) 0.026(4) 0.004(5) 0.004(3) -0.010(5)
C16 0.017(3) 0.038(4) 0.031(4) -0.001(3) -0.001(3) -0.003(3)
C18 0.020(4) 0.112(9) 0.024(4) 0.007(5) -0.004(3) -0.009(5)
C19 0.024(3) 0.029(4) 0.029(3) -0.002(3) 0.002(3) 0.002(3)
C20 0.021(3) 0.065(5) 0.026(3) -0.002(4) 0.002(3) 0.006(4)
C21 0.020(3) 0.056(5) 0.028(4) 0.000(4) 0.003(3) 0.006(3)
N22 0.023(3) 0.032(3) 0.022(3) -0.003(2) 0.002(2) 0.002(3)
C23 0.027(4) 0.066(6) 0.020(3) 0.000(3) 0.003(3) 0.008(4)
C24 0.025(4) 0.070(6) 0.024(4) 0.004(4) 0.000(3) 0.007(4)
N25 0.016(3) 0.022(3) 0.030(3) -0.001(2) 0.002(2) 0.001(2)
C26 0.019(3) 0.022(3) 0.058(5) -0.003(3) 0.013(3) 0.001(3)
C27 0.019(3) 0.021(3) 0.064(5) -0.008(3) 0.012(3) -0.001(3)
C28 0.021(3) 0.021(3) 0.044(4) -0.003(3) 0.003(3) -0.002(3)
C29 0.023(4) 0.029(4) 0.081(7) -0.016(4) 0.017(4) 0.001(3)
C30 0.014(3) 0.031(4) 0.068(5) -0.010(4) 0.013(3) -0.002(3)
C31 0.018(3) 0.015(3) 0.044(4) 0.001(3) 0.004(3) 0.000(2)
C32 0.022(4) 0.021(4) 0.114(9) -0.007(4) 0.009(4) 0.000(3)
C33 0.020(4) 0.020(4) 0.107(8) -0.010(4) 0.003(4) -0.002(3)
N34 0.017(3) 0.024(3) 0.033(3) 0.000(2) -0.002(2) 0.000(2)
C35 0.023(4) 0.023(4) 0.119(9) -0.016(5) 0.006(5) 0.003(3)
C36 0.017(4) 0.026(4) 0.142(11) -0.021(5) 0.002(5) -0.002(3)
C37 0.022(4) 0.031(4) 0.074(6) 0.016(4) -0.006(4) -0.013(3)
C38 0.068(7) 0.062(7) 0.068(7) 0.020(6) 0.018(6) -0.020(6)
C39 0.116(13) 0.105(13) 0.080(9) 0.050(9) 0.037(9) 0.005(10)
C40 0.132(16) 0.084(11) 0.133(16) 0.062(11) 0.027(13) -0.013(11)
C41 0.086(10) 0.054(7) 0.142(15) 0.049(9) -0.008(10) 0.003(7)
C42 0.035(5) 0.038(5) 0.114(10) 0.020(5) 0.000(5) 0.006(4)
C43 0.011(3) 0.020(3) 0.055(5) -0.003(3) -0.008(3) -0.001(2)
O44 0.014(2) 0.024(3) 0.057(3) -0.003(2) -0.006(2) -0.0012(19)
C45 0.013(3) 0.025(3) 0.020(3) -0.001(3) 0.001(2) -0.004(3)
O46 0.014(2) 0.022(2) 0.032(2) -0.0001(18) -0.0009(17) -0.0002(18)
O47 0.015(2) 0.021(2) 0.031(2) 0.0017(18) 0.0000(17) -0.0008(17)
C48 0.021(3) 0.025(3) 0.045(4) 0.009(3) 0.007(3) 0.007(3)
C49 0.030(4) 0.036(4) 0.072(6) 0.017(4) -0.011(4) -0.007(3)
C50 0.048(6) 0.061(7) 0.096(9) 0.040(6) -0.014(6) -0.022(5)
C51 0.052(6) 0.081(8) 0.068(7) 0.039(6) -0.016(5) -0.011(6)
C52 0.062(6) 0.061(6) 0.041(5) 0.009(4) -0.010(4) 0.006(5)
C53 0.034(4) 0.036(4) 0.046(5) 0.005(3) -0.003(3) 0.005(3)
C54 0.015(3) 0.029(4) 0.036(4) -0.004(3) 0.005(3) -0.003(3)
O55 0.015(2) 0.029(3) 0.035(2) 0.002(2) 0.0047(17) -0.002(2)
C56 0.016(3) 0.031(3) 0.019(3) -0.001(3) -0.001(2) -0.003(3)
O57 0.018(2) 0.023(2) 0.028(2) -0.0003(18) -0.0022(17) -0.0010(18)
O58 0.016(2) 0.026(2) 0.027(2) 0.0018(18) 0.0020(17) -0.0015(18)
N301 0.045(5) 0.075(6) 0.049(5) -0.017(4) 0.003(4) -0.004(4)
O302 0.035(4) 0.171(11) 0.084(6) -0.022(7) -0.004(4) 0.023(5)
O303 0.084(6) 0.151(10) 0.052(5) -0.032(6) 0.019(4) -0.016(7)
O304 0.027(3) 0.077(5) 0.044(3) -0.015(3) 0.004(2) 0.000(3)
N401 0.037(5) 0.078(8) 0.062(7) -0.018(6) 0.000(5) 0.003(5)
O402 0.030(6) 0.129(10) 0.088(11) 0.001(11) 0.000(6) -0.005(6)
O403 0.026(4) 0.102(8) 0.051(6) -0.033(6) -0.008(4) 0.004(4)
O404 0.058(6) 0.115(11) 0.060(8) -0.037(6) -0.017(5) 0.014(6)
N501 0.037(5) 0.078(8) 0.062(7) -0.018(6) 0.000(5) 0.003(5)
O502 0.030(6) 0.129(10) 0.088(11) 0.001(11) 0.000(6) -0.005(6)
O503 0.026(4) 0.102(8) 0.051(6) -0.033(6) -0.008(4) 0.004(4)
O504 0.058(6) 0.115(11) 0.060(8) -0.037(6) -0.017(5) 0.014(6)
O505 0.045(18) 0.09(3) 0.032(17) -0.024(18) -0.014(15) 0.036(18)
C101 0.113(10) 0.058(8) 0.120(10) 0.004(8) 0.004(9) 0.003(8)
C102 0.111(10) 0.049(8) 0.127(10) 0.006(8) 0.015(9) -0.001(8)
C103 0.116(11) 0.070(9) 0.141(12) -0.005(10) 0.016(11) 0.000(10)
C104 0.116(12) 0.070(11) 0.153(14) -0.010(11) 0.023(12) 0.001(10)
C105 0.121(12) 0.088(11) 0.151(13) 0.002(11) 0.011(12) 0.004(11)
C106 0.116(11) 0.081(10) 0.139(12) 0.012(10) 0.015(10) 0.006(10)
C107 0.101(10) 0.056(8) 0.109(10) 0.023(8) -0.010(9) 0.001(8)
O108 0.112(11) 0.061(8) 0.106(11) 0.002(7) -0.012(9) -0.010(8)
C109 0.117(10) 0.053(8) 0.112(10) 0.019(8) 0.004(9) -0.016(8)
O110 0.156(14) 0.080(10) 0.105(11) 0.003(9) 0.013(11) -0.037(10)
C111 0.128(10) 0.049(7) 0.110(10) 0.018(8) 0.013(9) -0.007(8)
C112 0.137(12) 0.055(8) 0.098(10) 0.008(8) 0.006(10) 0.002(9)
C113 0.146(13) 0.053(9) 0.115(12) 0.008(9) 0.000(11) 0.003(10)
C114 0.152(13) 0.062(10) 0.107(12) 0.022(10) 0.002(12) 0.005(11)
C115 0.140(12) 0.058(9) 0.092(10) 0.013(8) 0.017(10) -0.018(10)
C116 0.134(10) 0.062(8) 0.123(10) 0.002(8) 0.006(9) -0.010(9)
O117 0.20(3) 0.16(2) 0.16(2) -0.012(18) 0.06(2) -0.03(2)
Co1 0.0135(5) 0.0208(5) 0.0199(5) 0.0006(4) -0.0008(3) -0.0003(4)
Co2 0.0139(5) 0.0228(5) 0.0189(5) -0.0001(4) 0.0001(3) -0.0007(4)
C201 0.29(3) 0.080(11) 0.162(18) 0.006(11) -0.068(18) -0.063(15)
C202 0.29(3) 0.078(11) 0.162(18) 0.007(11) -0.067(18) -0.063(15)
C203 0.29(3) 0.079(12) 0.163(19) 0.006(12) -0.067(18) -0.064(15)
C204 0.29(3) 0.080(12) 0.164(19) 0.008(12) -0.065(19) -0.064(16)
C205 0.29(3) 0.082(12) 0.163(19) 0.007(12) -0.067(18) -0.064(15)
C206 0.29(3) 0.080(11) 0.162(18) 0.007(11) -0.067(18) -0.063(15)
C207 0.29(3) 0.079(11) 0.162(18) 0.007(11) -0.067(18) -0.062(15)
O208 0.29(3) 0.084(13) 0.16(2) 0.007(13) -0.068(19) -0.064(17)
C209 0.29(3) 0.077(11) 0.161(18) 0.006(11) -0.068(18) -0.062(15)
O210 0.29(3) 0.088(13) 0.159(19) 0.006(13) -0.067(19) -0.058(16)
C211 0.29(3) 0.076(11) 0.161(18) 0.009(11) -0.068(18) -0.061(15)
C212 0.29(3) 0.077(11) 0.161(18) 0.008(12) -0.070(18) -0.060(15)
C213 0.29(3) 0.076(11) 0.162(19) 0.008(12) -0.070(18) -0.060(15)
C214 0.29(3) 0.076(12) 0.161(19) 0.009(12) -0.069(18) -0.058(16)
C215 0.29(3) 0.074(12) 0.161(19) 0.007(12) -0.070(18) -0.060(15)
C216 0.29(3) 0.076(11) 0.162(18) 0.007(11) -0.069(18) -0.061(15)
N601 0.056(16) 0.09(2) 0.028(11) -0.029(12) 0.006(10) -0.007(14)
C602 0.030(15) 0.07(2) 0.16(4) -0.02(3) 0.01(2) 0.007(15)
C603 0.21(7) 0.08(4) 0.23(8) -0.03(4) 0.02(6) -0.06(4)

loop_
_atom_type_symbol
_atom_type_description
_atom_type_scat_dispersion_real
_atom_type_scat_dispersion_imag
_atom_type_scat_source
C C 0.0181 0.0091 'International Tables Vol C Tables 4.2.6.8 and 6.1.1.4'
H H 0.0000 0.0000 'International Tables Vol C Tables 4.2.6.8 and 6.1.1.4'
N N 0.0311 0.0180 'International Tables Vol C Tables 4.2.6.8 and 6.1.1.4'
O O 0.0492 0.0322 'International Tables Vol C Tables 4.2.6.8 and 6.1.1.4'
Co Co -2.3653 3.6143 'International Tables Vol C Tables 4.2.6.8 and 6.1.1.4'

loop_
_geom_angle_atom_site_label_1
_geom_angle_atom_site_label_2
_geom_angle_atom_site_label_3
_geom_angle
_geom_angle_site_symmetry_1
_geom_angle_site_symmetry_3
_geom_angle_publ_flag
C6 N1 C2 114.0(7) . . ?
C6 N1 Co1 124.9(5) . . ?
C2 N1 Co1 120.9(5) . . ?
C2 C3 C4 119.4(7) . . ?
N1 C2 C3 124.4(8) . . ?
C5 C4 C3 115.9(7) . . ?
C5 C4 C7 122.3(7) . . ?
C3 C4 C7 121.7(7) . . ?
C4 C5 C6 120.5(8) . . ?
C12 C7 C8 116.8(6) . . ?
C12 C7 C4 121.7(6) . . ?
C8 C7 C4 121.5(6) . . ?
N1 C6 C5 125.7(8) . . ?
C9 C8 C7 119.5(7) . . ?
N10 C9 C8 123.5(7) . . ?
C11 N10 C9 116.8(6) . . ?
C11 N10 Co1 123.4(5) . 1_554 ?
C9 N10 Co1 119.8(5) . 1_554 ?
N10 C11 C12 123.5(7) . . ?
C11 C12 C7 119.7(7) . . ?
C14 N13 C18 114.1(6) . . ?
C14 N13 Co2 121.6(5) . . ?
C18 N13 Co2 124.2(5) . . ?
C14 C15 C16 119.8(7) . . ?
N13 C14 C15 125.4(7) . . ?
C18 C17 C16 120.9(7) . . ?
C17 C16 C15 115.7(7) . . ?
C17 C16 C19 121.6(6) . . ?
C15 C16 C19 122.8(6) . . ?
N13 C18 C17 123.9(7) . . ?
C20 C19 C24 117.0(7) . . ?
C20 C19 C16 122.2(6) . . ?
C24 C19 C16 120.8(7) . . ?
C19 C20 C21 119.8(7) . . ?
N22 C21 C20 123.0(7) . . ?
C21 N22 C23 117.6(6) . . ?
C21 N22 Co2 120.4(5) . 1_554 ?
C23 N22 Co2 122.0(5) . 1_554 ?
N22 C23 C24 123.4(7) . . ?
C23 C24 C19 119.1(7) . . ?
C30 N25 C26 116.9(6) . . ?
C30 N25 Co2 120.9(5) . . ?
C26 N25 Co2 122.1(5) . . ?
N25 C26 C27 124.0(7) . . ?
C26 C27 C28 119.4(7) . . ?
C27 C28 C29 116.3(7) . . ?
C27 C28 C31 122.1(6) . . ?
C29 C28 C31 121.6(6) . . ?
C30 C29 C28 120.3(7) . . ?
N25 C30 C29 123.2(7) . . ?
C36 C31 C32 117.5(7) . . ?
C36 C31 C28 121.1(6) . . ?
C32 C31 C28 121.5(6) . . ?
C31 C32 C33 119.2(8) . . ?
N34 C33 C32 122.3(7) . . ?
C35 N34 C33 117.3(7) . . ?
C35 N34 Co1 120.5(5) . 2_546 ?
C33 N34 Co1 122.2(5) . 2_546 ?
N34 C35 C36 123.2(8) . . ?
C31 C36 C35 120.6(8) . . ?
C38 C37 C42 118.9(10) . . ?
C38 C37 C43 123.2(9) . . ?
C42 C37 C43 117.8(9) . . ?
C37 C38 C39 121.3(13) . . ?
C40 C39 C38 117.8(16) . . ?
C41 C40 C39 122.1(14) . . ?
C40 C41 C42 121.0(14) . . ?
C41 C42 C37 118.7(13) . . ?
O44 C43 C37 111.0(6) . . ?
O44 C43 C45 108.3(6) . . ?
C37 C43 C45 111.3(6) . . ?
C43 O44 Co2 116.1(4) . 1_655 ?
O47 C45 O46 125.7(6) . . ?
O47 C45 C43 119.7(6) . . ?
O46 C45 C43 114.6(6) . . ?
C45 O46 Co1 133.3(4) . . ?
C45 O47 Co2 120.1(4) . 1_655 ?
C53 C48 C49 118.1(8) . . ?
C53 C48 C54 122.1(7) . . ?
C49 C48 C54 119.8(8) . . ?
C50 C49 C48 119.5(9) . . ?
C51 C50 C49 121.6(10) . . ?
C52 C51 C50 119.4(10) . . ?
C51 C52 C53 120.0(10) . . ?
C48 C53 C52 121.4(9) . . ?
O55 C54 C48 111.4(6) . . ?
O55 C54 C56 109.7(6) . . ?
C48 C54 C56 111.7(5) . . ?
C54 O55 Co1 114.9(4) . . ?
O58 C56 O57 125.2(6) . . ?
O58 C56 C54 116.8(6) . . ?
O57 C56 C54 118.0(6) . . ?
C56 O57 Co1 120.5(4) . . ?
C56 O58 Co2 132.9(5) . . ?
O303 N301 O302 120.0(10) . . ?
O303 N301 O304 119.6(9) . . ?
O302 N301 O304 120.3(8) . . ?
O402 N401 O403 119.3(12) . . ?
O402 N401 O404 122.7(13) . . ?
O403 N401 O404 117.8(11) . . ?
O503 N501 O502 120(3) . . ?
O503 N501 O504 120(3) . . ?
O502 N501 O504 121(3) . . ?
C102 C101 C106 118.4(13) . . ?
C102 C101 C107 119.3(18) . . ?
C106 C101 C107 122.3(18) . . ?
C101 C102 C103 121.3(14) . . ?
C104 C103 C102 118.8(13) . . ?
C105 C104 C103 120.9(14) . . ?
C104 C105 C106 119.9(14) . . ?
C105 C106 C101 119.6(14) . . ?
O108 C107 C101 110(2) . . ?
O108 C107 C109 108.6(16) . . ?
C101 C107 C109 110.3(18) . . ?
O110 C109 C111 111(2) . . ?
O110 C109 C107 104.1(17) . . ?
C111 C109 C107 111.1(15) . . ?
C112 C111 C116 113(2) . . ?
C112 C111 C109 119(2) . . ?
C116 C111 C109 128(2) . . ?
C111 C112 C113 129(2) . . ?
C112 C113 C114 112(2) . . ?
C115 C114 C113 124(2) . . ?
C114 C115 C116 118(2) . . ?
C115 C116 C111 122(2) . . ?
O46 Co1 O57 173.9(2) . . ?
O46 Co1 N34 93.7(2) . 2_556 ?
O57 Co1 N34 92.5(2) . 2_556 ?
O46 Co1 N1 88.0(2) . . ?
O57 Co1 N1 92.4(2) . . ?
N34 Co1 N1 87.3(2) 2_556 . ?
O46 Co1 O55 98.12(18) . . ?
O57 Co1 O55 75.76(18) . . ?
N34 Co1 O55 168.0(2) 2_556 . ?
N1 Co1 O55 91.1(2) . . ?
O46 Co1 N10 89.4(2) . 1_556 ?
O57 Co1 N10 90.8(2) . 1_556 ?
N34 Co1 N10 88.2(2) 2_556 1_556 ?
N1 Co1 N10 174.6(2) . 1_556 ?
O55 Co1 N10 94.0(2) . 1_556 ?
O58 Co2 O47 174.90(19) . 1_455 ?
O58 Co2 N25 94.4(2) . . ?
O47 Co2 N25 89.7(2) 1_455 . ?
O58 Co2 N13 88.5(2) . . ?
O47 Co2 N13 88.7(2) 1_455 . ?
N25 Co2 N13 87.3(2) . . ?
O58 Co2 O44 100.49(19) . 1_455 ?
O47 Co2 O44 75.62(18) 1_455 1_455 ?
N25 Co2 O44 164.6(2) . 1_455 ?
N13 Co2 O44 97.0(2) . 1_455 ?
O58 Co2 N22 88.3(2) . 1_556 ?
O47 Co2 N22 94.8(2) 1_455 1_556 ?
N25 Co2 N22 87.6(2) . 1_556 ?
N13 Co2 N22 173.8(3) . 1_556 ?
O44 Co2 N22 88.9(2) 1_455 1_556 ?
C202 C201 C206 116(3) . . ?
C202 C201 C207 115(3) . . ?
C206 C201 C207 129(4) . . ?
C203 C202 C201 125(3) . . ?
C204 C203 C202 115(3) . . ?
C203 C204 C205 123(3) . . ?
C204 C205 C206 118(3) . . ?
C201 C206 C205 122(3) . . ?
O208 C207 C201 111(4) . . ?
O208 C207 C209 110(3) . . ?
C201 C207 C209 112(3) . . ?
O210 C209 C211 107(3) . . ?
O210 C209 C207 101(3) . . ?
C211 C209 C207 124(3) . . ?
C212 C211 C216 114(3) . . ?
C212 C211 C209 119(3) . . ?
C216 C211 C209 127(4) . . ?
C213 C212 C211 127(3) . . ?
C214 C213 C212 114(3) . . ?
C213 C214 C215 123(3) . . ?
C216 C215 C214 117(3) . . ?
C215 C216 C211 123(3) . . ?
N601 C602 C603 167(5) . . ?

loop_
_geom_bond_atom_site_label_1
_geom_bond_atom_site_label_2
_geom_bond_distance
_geom_bond_site_symmetry_2
_geom_bond_publ_flag
N1 C6 1.319(11) . ?
N1 C2 1.366(10) . ?
N1 Co1 2.151(6) . ?
C3 C2 1.368(12) . ?
C3 C4 1.411(11) . ?
C4 C5 1.362(11) . ?
C4 C7 1.481(9) . ?
C5 C6 1.371(12) . ?
C7 C12 1.385(10) . ?
C7 C8 1.393(10) . ?
C8 C9 1.384(10) . ?
C9 N10 1.334(9) . ?
N10 C11 1.334(9) . ?
N10 Co1 2.187(5) 1_554 ?
C11 C12 1.385(11) . ?
N13 C14 1.335(9) . ?
N13 C18 1.356(10) . ?
N13 Co2 2.160(6) . ?
C15 C14 1.359(11) . ?
C15 C16 1.388(10) . ?
C17 C18 1.362(11) . ?
C17 C16 1.376(11) . ?
C16 C19 1.473(10) . ?
C19 C20 1.386(10) . ?
C19 C24 1.397(10) . ?
C20 C21 1.397(10) . ?
C21 N22 1.323(9) . ?
N22 C23 1.339(10) . ?
N22 Co2 2.191(6) 1_554 ?
C23 C24 1.390(11) . ?
N25 C30 1.333(10) . ?
N25 C26 1.338(9) . ?
N25 Co2 2.126(6) . ?
C26 C27 1.381(10) . ?
C27 C28 1.383(10) . ?
C28 C29 1.411(11) . ?
C28 C31 1.484(8) . ?
C29 C30 1.366(12) . ?
C31 C36 1.365(11) . ?
C31 C32 1.366(11) . ?
C32 C33 1.420(11) . ?
C33 N34 1.330(10) . ?
N34 C35 1.327(10) . ?
N34 Co1 2.137(6) 2_546 ?
C35 C36 1.376(12) . ?
C37 C38 1.356(16) . ?
C37 C42 1.421(13) . ?
C37 C43 1.497(12) . ?
C38 C39 1.420(16) . ?
C39 C40 1.37(3) . ?
C40 C41 1.34(3) . ?
C41 C42 1.388(19) . ?
C43 O44 1.428(8) . ?
C43 C45 1.536(9) . ?
O44 Co2 2.177(5) 1_655 ?
C45 O47 1.242(9) . ?
C45 O46 1.256(8) . ?
O46 Co1 2.033(5) . ?
O47 Co2 2.086(5) 1_655 ?
C48 C53 1.388(12) . ?
C48 C49 1.405(11) . ?
C48 C54 1.512(10) . ?
C49 C50 1.383(15) . ?
C50 C51 1.381(18) . ?
C51 C52 1.368(17) . ?
C52 C53 1.390(13) . ?
C54 O55 1.424(8) . ?
C54 C56 1.533(10) . ?
O55 Co1 2.186(5) . ?
C56 O58 1.252(8) . ?
C56 O57 1.265(9) . ?
O57 Co1 2.073(5) . ?
O58 Co2 2.052(5) . ?
N301 O303 1.228(11) . ?
N301 O302 1.232(11) . ?
N301 O304 1.278(10) . ?
N401 O402 1.246(16) . ?
N401 O403 1.247(13) . ?
N401 O404 1.254(14) . ?
N501 O503 1.23(2) . ?
N501 O502 1.25(2) . ?
N501 O504 1.27(2) . ?
C101 C102 1.370(18) . ?
C101 C106 1.403(18) . ?
C101 C107 1.49(3) . ?
C102 C103 1.390(18) . ?
C103 C104 1.374(18) . ?
C104 C105 1.363(19) . ?
C105 C106 1.380(18) . ?
C107 O108 1.37(2) . ?
C107 C109 1.598(19) . ?
C109 O110 1.47(2) . ?
C109 C111 1.49(3) . ?
C111 C112 1.365(19) . ?
C111 C116 1.399(19) . ?
C112 C113 1.367(19) . ?
C113 C114 1.38(2) . ?
C114 C115 1.366(19) . ?
C115 C116 1.383(19) . ?
C201 C202 1.38(2) . ?
C201 C206 1.38(2) . ?
C201 C207 1.48(4) . ?
C202 C203 1.38(2) . ?
C203 C204 1.37(2) . ?
C204 C205 1.37(2) . ?
C205 C206 1.38(2) . ?
C207 O208 1.38(3) . ?
C207 C209 1.58(3) . ?
C209 O210 1.47(3) . ?
C209 C211 1.48(4) . ?
C211 C212 1.38(2) . ?
C211 C216 1.38(2) . ?
C212 C213 1.38(2) . ?
C213 C214 1.38(2) . ?
C214 C215 1.38(2) . ?
C215 C216 1.37(2) . ?
N601 C602 0.99(3) . ?
C602 C603 1.52(3) . ?
